data_2017422
loop_
_publ_author_name
'Sun, Di'
'Luo, Geng-Geng'
'Zhang, Na'
'Huang, Rong-Bin'
'Zheng, Lan-Sun'

_publ_section_title
;Poly[bis(\m~2~-2-aminopyrazine-\k^2^<i>N</i>^1^:<i>N</i>^4^)(\m~2~-nitrato-\k^2^<i>O</i>:<i>O</i>)(nitrato-\k^2^<i>O</i>,<i>O</i>')disilver(I)]:
 an achiral two-dimensional coordination polymer forming chiral crystals
;
_journal_coeditor_code DN3128
_journal_issue 12
_journal_name_full 'Acta Crystallographica Section C'
_journal_page_first m478
_journal_page_last m480
_journal_paper_doi 10.1107/S0108270109045806
_journal_volume 65
_journal_year 2009
_chemical_formula_iupac '[Ag2 (N O3)2 (C4 H5 N3)2]'
_chemical_formula_moiety 'C8 H10 Ag2 N8 O6'
_chemical_formula_sum 'C8 H10 Ag2 N8 O6'
_chemical_formula_weight 529.98
_chemical_name_systematic
;
Poly[bis(\m~2~-2-aminopyrazine-\k^2^<i>N</i>^1^:<i>N</i>^4^)(\m~2~-nitrato-\
\k^2^<i>O</i>:<i>O</i>)(nitrato-\k^2^<i>O</i>,<i>O</i>')disilver(I)]
;
_space_group_IT_number 4
_symmetry_cell_setting monoclinic
_symmetry_space_group_name_Hall 'P 2yb'
_symmetry_space_group_name_H-M 'P 1 21 1'
_atom_sites_solution_hydrogens geom
_atom_sites_solution_primary direct
_atom_sites_solution_secondary difmap
_audit_creation_method SHELXL-97
_cell_angle_alpha 90.00
_cell_angle_beta 97.566(2)
_cell_angle_gamma 90.00
_cell_formula_units_Z 2
_cell_length_a 3.60870(10)
_cell_length_b 15.4328(5)
_cell_length_c 12.7326(3)
_cell_measurement_reflns_used 3225
_cell_measurement_temperature 123(2)
_cell_measurement_theta_max 30.7041
_cell_measurement_theta_min 2.6347
_cell_volume 702.93(3)
_computing_cell_refinement 'CrysAlis RED (Oxford Diffraction, 2008)'
_computing_data_collection 'CrysAlis CCD (Oxford Diffraction, 2008)'
_computing_data_reduction 'CrysAlis RED (Oxford Diffraction, 2008)'
_computing_molecular_graphics 'DIAMOND  (Brandenburg, 2008)'
_computing_publication_material 'SHELXL97 (Sheldrick, 2008) and publCIF (Westrip, 2009)'
_computing_structure_refinement 'SHELXL97 (Sheldrick, 2008)'
_computing_structure_solution 'SHELXS97 (Sheldrick, 2008)'
_diffrn_ambient_temperature 123(2)
_diffrn_detector_area_resol_mean 16.1903
_diffrn_measured_fraction_theta_full 0.998
_diffrn_measured_fraction_theta_max 0.998
_diffrn_measurement_device_type 'Oxford Diffraction Gemini S Ultra'
_diffrn_measurement_method \w
_diffrn_radiation_monochromator graphite
_diffrn_radiation_source 'sealed tube'
_diffrn_radiation_type MoK\a
_diffrn_radiation_wavelength 0.71073
_diffrn_reflns_av_R_equivalents 0.0335
_diffrn_reflns_av_sigmaI/netI 0.0361
_diffrn_reflns_limit_h_max 4
_diffrn_reflns_limit_h_min -4
_diffrn_reflns_limit_k_max 20
_diffrn_reflns_limit_k_min -19
_diffrn_reflns_limit_l_max 9
_diffrn_reflns_limit_l_min -16
_diffrn_reflns_number 3805
_diffrn_reflns_theta_full 28.00
_diffrn_reflns_theta_max 28.00
_diffrn_reflns_theta_min 2.64
_exptl_absorpt_coefficient_mu 2.837
_exptl_absorpt_correction_T_max 0.7271
_exptl_absorpt_correction_T_min 0.6292
_exptl_absorpt_correction_type multi-scan
_exptl_absorpt_process_details '(CrysAlis RED; Oxford Diffraction, 2008)'
_exptl_crystal_colour yellow
_exptl_crystal_density_diffrn 2.504
_exptl_crystal_density_method 'not measured'
_exptl_crystal_description block
_exptl_crystal_F_000 512
_exptl_crystal_size_max 0.18
_exptl_crystal_size_mid 0.15
_exptl_crystal_size_min 0.12
_refine_diff_density_max 0.614
_refine_diff_density_min -0.722
_refine_ls_abs_structure_details 'Flack (1983), 812 Friedel pairs'
_refine_ls_abs_structure_Flack 0.01(3)
_refine_ls_extinction_method none
_refine_ls_goodness_of_fit_ref 0.991
_refine_ls_hydrogen_treatment constr
_refine_ls_matrix_type full
_refine_ls_number_parameters 217
_refine_ls_number_reflns 2573
_refine_ls_number_restraints 1
_refine_ls_restrained_S_all 0.991
_refine_ls_R_factor_all 0.0247
_refine_ls_R_factor_gt 0.0227
_refine_ls_shift/su_max 0.001
_refine_ls_shift/su_mean 0.000
_refine_ls_structure_factor_coef Fsqd
_refine_ls_weighting_details 'calc w=1/[\s^2^(Fo^2^)+(0.0290P)^2^+0.0000P] where P=(Fo^2^+2Fc^2^)/3'
_refine_ls_weighting_scheme calc
_refine_ls_wR_factor_gt 0.0495
_refine_ls_wR_factor_ref 0.0498
_reflns_number_gt 2436
_reflns_number_total 2573
_reflns_threshold_expression >2sigma(I)
_cod_data_source_file dn3128.cif
_cod_data_source_block I
_cod_original_sg_symbol_H-M 'P 21'
_cod_database_code 2017422
_cod_database_fobs_code 2017422

loop_
_symmetry_equiv_pos_as_xyz
'x, y, z'
'-x, y+1/2, -z'

loop_
_atom_site_type_symbol
_atom_site_label
_atom_site_fract_x
_atom_site_fract_y
_atom_site_fract_z
_atom_site_U_iso_or_equiv
_atom_site_adp_type
_atom_site_calc_flag
_atom_site_refinement_flags
_atom_site_occupancy
_atom_site_disorder_assembly
_atom_site_disorder_group
Ag Ag1 0.42010(9) 0.37067(2) 0.49062(2) 0.02087(9) Uani d . 1 . .
Ag Ag2 0.01504(12) 0.501571(17) 1.00046(3) 0.01569(8) Uani d . 1 . .
C C1 0.2950(10) 0.4925(3) 0.6729(3) 0.0153(8) Uani d . 1 . .
H H1A 0.2594 0.5314 0.6146 0.018 Uiso calc R 1 . .
C C2 0.2157(11) 0.5209(3) 0.7694(3) 0.0159(9) Uani d . 1 . .
H H2A 0.1304 0.5785 0.7770 0.019 Uiso calc R 1 . .
C C3 0.3948(10) 0.3882(3) 0.8413(3) 0.0128(9) Uani d . 1 . .
H H3A 0.4349 0.3502 0.9003 0.015 Uiso calc R 1 . .
C C4 0.4818(9) 0.3594(3) 0.7417(3) 0.0133(9) Uani d . 1 . .
C C5 0.6313(10) 0.4911(3) 0.3184(3) 0.0151(8) Uani d . 1 . .
H H5A 0.6321 0.5309 0.3753 0.018 Uiso calc R 1 . .
C C6 0.7421(10) 0.5198(3) 0.2250(3) 0.0150(9) Uani d . 1 . .
H H6A 0.8115 0.5786 0.2179 0.018 Uiso calc R 1 . .
C C7 0.6375(9) 0.3836(3) 0.1542(3) 0.0149(9) Uani d . 1 . .
H H7A 0.6355 0.3445 0.0965 0.018 Uiso calc R 1 . .
C C8 0.5167(10) 0.3538(3) 0.2498(3) 0.0118(9) Uani d . 1 . .
N N1 0.4209(9) 0.4123(2) 0.6570(3) 0.0137(7) Uani d . 1 . .
N N2 0.2587(8) 0.4669(2) 0.8544(2) 0.0115(7) Uani d . 1 . .
N N3 0.6217(9) 0.2797(2) 0.7322(3) 0.0160(7) Uani d . 1 . .
H H3B 0.6744 0.2616 0.6704 0.019 Uiso calc R 1 . .
H H3C 0.6607 0.2455 0.7879 0.019 Uiso calc R 1 . .
N N4 -0.0182(10) 0.6935(3) 1.0047(3) 0.0161(8) Uani d . 1 . .
N N5 -0.0232(9) 0.1835(2) 0.4993(3) 0.0161(7) Uani d . 1 . .
N N6 0.7521(9) 0.4637(2) 0.1430(3) 0.0128(7) Uani d . 1 . .
N N7 0.3984(9) 0.2723(2) 0.2570(3) 0.0176(7) Uani d . 1 . .
H H7B 0.3227 0.2539 0.3160 0.021 Uiso calc R 1 . .
H H7C 0.3962 0.2369 0.2027 0.021 Uiso calc R 1 . .
N N8 0.5220(9) 0.4091(2) 0.3325(3) 0.0128(7) Uani d . 1 . .
O O1 -0.1876(8) 0.6512(2) 0.9287(2) 0.0212(7) Uani d . 1 . .
O O2 0.1627(8) 0.6533(2) 1.0806(2) 0.0202(7) Uani d . 1 . .
O O3 -0.0296(11) 0.7741(2) 1.0040(3) 0.0200(7) Uani d . 1 . .
O O4 -0.0391(8) 0.2616(2) 0.5307(3) 0.0253(7) Uani d . 1 . .
O O5 0.1130(9) 0.1669(2) 0.4183(3) 0.0259(7) Uani d . 1 . .
O O6 -0.1440(12) 0.1262(2) 0.5528(4) 0.0288(10) Uani d . 1 . .

loop_
_atom_site_aniso_label
_atom_site_aniso_U_11
_atom_site_aniso_U_22
_atom_site_aniso_U_33
_atom_site_aniso_U_12
_atom_site_aniso_U_13
_atom_site_aniso_U_23
Ag1 0.03101(16) 0.0228(2) 0.01016(13) 0.00459(17) 0.00788(10) 0.00217(18)
Ag2 0.02284(14) 0.01539(17) 0.01002(13) 0.0004(2) 0.00649(9) 0.00007(19)
C1 0.0193(18) 0.014(2) 0.0127(18) -0.0002(18) 0.0019(13) 0.0025(18)
C2 0.0182(18) 0.011(2) 0.019(2) 0.0020(15) 0.0030(14) -0.0002(16)
C3 0.0138(16) 0.011(3) 0.0134(17) -0.0023(15) 0.0016(13) 0.0029(16)
C4 0.0087(15) 0.018(3) 0.0134(17) -0.0035(17) 0.0030(12) 0.0008(19)
C5 0.0163(17) 0.013(2) 0.0166(18) 0.0007(17) 0.0029(13) -0.0022(18)
C6 0.0143(17) 0.013(2) 0.0173(19) 0.0013(15) 0.0021(14) -0.0005(16)
C7 0.0149(16) 0.019(3) 0.0111(16) 0.0012(18) 0.0028(12) -0.0003(19)
C8 0.0109(15) 0.013(3) 0.0117(17) 0.0022(14) 0.0025(12) -0.0002(16)
N1 0.0170(16) 0.0140(18) 0.0110(16) -0.0002(13) 0.0047(13) -0.0001(14)
N2 0.0132(15) 0.0139(17) 0.0077(15) -0.0012(13) 0.0027(12) -0.0022(13)
N3 0.0219(17) 0.0136(18) 0.0128(16) 0.0017(14) 0.0034(13) 0.0003(15)
N4 0.0208(19) 0.0121(18) 0.0168(19) -0.0009(16) 0.0074(14) -0.0014(18)
N5 0.0151(17) 0.0166(19) 0.0165(18) -0.0002(13) 0.0016(13) 0.0010(15)
N6 0.0140(15) 0.0159(18) 0.0086(16) 0.0009(13) 0.0023(12) 0.0003(14)
N7 0.0253(17) 0.0153(19) 0.0129(17) -0.0020(14) 0.0052(13) -0.0001(15)
N8 0.0134(15) 0.0149(17) 0.0100(16) 0.0010(13) 0.0013(12) -0.0011(14)
O1 0.0275(17) 0.0197(18) 0.0148(15) -0.0019(14) -0.0029(12) -0.0020(15)
O2 0.0280(17) 0.0203(18) 0.0117(14) 0.0008(13) 0.0006(12) 0.0016(14)
O3 0.0297(19) 0.0073(15) 0.0244(17) 0.0017(15) 0.0084(13) 0.0018(16)
O4 0.0245(14) 0.0192(18) 0.0330(17) 0.0000(13) 0.0074(12) -0.0075(16)
O5 0.0316(18) 0.0248(19) 0.0241(18) -0.0042(14) 0.0138(14) -0.0045(15)
O6 0.028(2) 0.029(2) 0.031(2) -0.0020(13) 0.0081(17) 0.0152(15)

loop_
_atom_type_symbol
_atom_type_description
_atom_type_scat_dispersion_real
_atom_type_scat_dispersion_imag
_atom_type_scat_source
C C 0.0033 0.0016 'International Tables Vol C Tables 4.2.6.8 and 6.1.1.4'
H H 0.0000 0.0000 'International Tables Vol C Tables 4.2.6.8 and 6.1.1.4'
N N 0.0061 0.0033 'International Tables Vol C Tables 4.2.6.8 and 6.1.1.4'
O O 0.0106 0.0060 'International Tables Vol C Tables 4.2.6.8 and 6.1.1.4'
Ag Ag -0.8971 1.1015 'International Tables Vol C Tables 4.2.6.8 and 6.1.1.4'

loop_
_geom_angle_atom_site_label_1
_geom_angle_atom_site_label_2
_geom_angle_atom_site_label_3
_geom_angle_site_symmetry_1
_geom_angle_site_symmetry_3
_geom_angle
_geom_angle_publ_flag
N1 Ag1 N8 . . 145.84(14) y
N1 Ag1 O4 . . 85.20(12) y
N1 Ag1 O4 . 1_655 95.44(11) y
N8 Ag1 O4 . . 125.32(12) y
N8 Ag1 O4 . 1_655 98.35(12) y
N2 Ag2 N6 . 1_456 150.84(14) y
N2 Ag2 O1 . . 92.56(12) y
N2 Ag2 O2 . . 117.70(12) y
N6 Ag2 O1 1_456 . 113.25(12) y
N6 Ag2 O2 1_456 . 90.22(12) y
O1 Ag2 O2 . . 49.89(9) y
O4 Ag1 O4 . 1_655 91.43(12) y
N1 C1 C2 . . 123.0(4) ?
N1 C1 H1A . . 118.5 ?
C2 C1 H1A . . 118.5 ?
N2 C2 C1 . . 120.2(4) ?
N2 C2 H2A . . 119.9 ?
C1 C2 H2A . . 119.9 ?
N2 C3 C4 . . 121.9(4) ?
N2 C3 H3A . . 119.1 ?
C4 C3 H3A . . 119.1 ?
N3 C4 N1 . . 120.5(4) ?
N3 C4 C3 . . 119.9(4) ?
N1 C4 C3 . . 119.6(4) ?
N8 C5 C6 . . 122.8(4) ?
N8 C5 H5A . . 118.6 ?
C6 C5 H5A . . 118.6 ?
N6 C6 C5 . . 119.9(4) ?
N6 C6 H6A . . 120.0 ?
C5 C6 H6A . . 120.0 ?
N6 C7 C8 . . 122.1(4) ?
N6 C7 H7A . . 118.9 ?
C8 C7 H7A . . 118.9 ?
N7 C8 N8 . . 120.8(4) ?
N7 C8 C7 . . 120.0(4) ?
N8 C8 C7 . . 119.2(4) ?
C1 N1 C4 . . 117.4(4) ?
C1 N1 Ag1 . . 117.0(3) ?
C4 N1 Ag1 . . 124.7(3) ?
C3 N2 C2 . . 117.7(3) ?
C3 N2 Ag2 . . 121.2(3) ?
C2 N2 Ag2 . . 120.1(3) ?
C4 N3 H3B . . 120.0 ?
C4 N3 H3C . . 120.0 ?
H3B N3 H3C . . 120.0 ?
O3 N4 O1 . . 120.1(4) ?
O3 N4 O2 . . 120.8(4) ?
O1 N4 O2 . . 119.1(4) ?
O5 N5 O6 . . 121.7(4) ?
O5 N5 O4 . . 120.0(4) ?
O6 N5 O4 . . 118.2(4) ?
C7 N6 C6 . . 118.3(3) ?
N5 O4 Ag1 . 1_455 128.4(2) y
C7 N6 Ag2 . 1_654 120.4(3) y
C6 N6 Ag2 . 1_654 121.0(3) ?
C8 N7 H7B . . 120.0 ?
C8 N7 H7C . . 120.0 ?
H7B N7 H7C . . 120.0 ?
C5 N8 C8 . . 117.7(4) ?
C5 N8 Ag1 . . 117.9(3) ?
C8 N8 Ag1 . . 124.2(3) ?
N4 O1 Ag2 . . 96.1(2) ?
N4 O2 Ag2 . . 94.9(2) ?
N5 O4 Ag1 . . 121.5(2) ?
Ag1 O4 Ag1 . 1_455 91.43(12) ?

loop_
_geom_bond_atom_site_label_1
_geom_bond_atom_site_label_2
_geom_bond_site_symmetry_2
_geom_bond_distance
_geom_bond_publ_flag
Ag1 N1 . 2.214(3) y
Ag1 N8 . 2.176(3) y
Ag1 O4 . 2.463(3) y
Ag1 O4 1_655 2.577(3) y
Ag2 N2 . 2.224(3) y
Ag2 N6 1_456 2.234(3) y
Ag2 O1 . 2.555(3) y
Ag2 O2 . 2.581(3) y
C1 N1 . 1.343(6) ?
C1 C2 . 1.370(6) ?
C1 H1A . 0.9500 ?
C2 N2 . 1.358(5) ?
C2 H2A . 0.9500 ?
C3 N2 . 1.329(5) ?
C3 C4 . 1.417(5) ?
C3 H3A . 0.9500 ?
C4 N3 . 1.341(6) ?
C4 N1 . 1.347(5) ?
C5 N8 . 1.345(6) ?
C5 C6 . 1.376(6) ?
C5 H5A . 0.9500 ?
C6 N6 . 1.360(5) ?
C6 H6A . 0.9500 ?
C7 N6 . 1.317(6) ?
C7 C8 . 1.422(5) ?
C7 H7A . 0.9500 ?
C8 N7 . 1.336(6) ?
C8 N8 . 1.353(5) ?
N3 H3B . 0.8800 ?
N3 H3C . 0.8800 ?
N4 O3 . 1.245(5) ?
N4 O1 . 1.256(5) ?
N4 O2 . 1.257(5) ?
N5 O5 . 1.227(4) ?
N5 O6 . 1.231(5) ?
N5 O4 . 1.273(5) ?
N6 Ag2 1_654 2.234(3) ?
N7 H7B . 0.8800 ?
N7 H7C . 0.8800 ?
O4 Ag1 1_455 2.577(3) ?

loop_
_geom_hbond_atom_site_label_D
_geom_hbond_atom_site_label_H
_geom_hbond_atom_site_label_A
_geom_hbond_site_symmetry_A
_geom_hbond_distance_DH
_geom_hbond_distance_HA
_geom_hbond_distance_DA
_geom_hbond_angle_DHA
N7 H7B O5 . 0.88 2.08 2.912(5) 157.2
N3 H3B O4 1_655 0.88 2.17 2.998(5) 156.3
N3 H3C O2 2_647 0.88 2.23 3.099(5) 171.5
N7 H7C O1 2_546 0.88 2.19 3.031(5) 160.5
C1 H1A O5 2_556 0.95 2.49 3.211(5) 133
C1 H1A O6 2_556 0.95 2.57 3.521(6) 175.4
C5 H5A O6 2_656 0.95 2.44 3.108(6) 127
C5 H5A O6 2_556 0.95 2.55 3.299(6) 135.5
C3 H3A O3 2_547 0.95 2.34 3.066(5) 133.0
C6 H6A O2 1_654 0.95 2.56 3.266(5) 131.0
C7 H7A O3 2_646 0.95 2.31 3.109(5) 141.8
